data_7128063
loop_
_publ_author_name
'Basavarajappa, Ashokkumar'
'Ambhore, Madan D.'
'Anand, Venkataramanarao G.'

_publ_section_title
;
 Three dimensional isophlorinoid tetrapodal molecular cage.
;
_journal_issue 35
_journal_name_full 'Chemical communications (Cambridge, England)'
_journal_page_first 4299
_journal_page_last 4302
_journal_paper_doi 10.1039/d1cc01002f
_journal_volume 57
_journal_year 2021
_chemical_formula_moiety 'C92 H72 S12'
_chemical_formula_sum 'C92 H72 S12'
_chemical_formula_weight 1562.21
_space_group_crystal_system monoclinic
_space_group_IT_number 14
_space_group_name_Hall '-P 2ybc'
_space_group_name_H-M_alt 'P 1 21/c 1'
_atom_sites_solution_hydrogens geom
_audit_creation_method SHELXL-2013
_audit_update_record
;
2021-02-08 deposited with the CCDC.	2021-03-24 downloaded from the CCDC.
;
_cell_angle_alpha 90
_cell_angle_beta 90.27(3)
_cell_angle_gamma 90
_cell_formula_units_Z 4
_cell_length_a 13.11(3)
_cell_length_b 25.03(6)
_cell_length_c 28.95(7)
_cell_measurement_reflns_used 2540
_cell_measurement_temperature 296(2)
_cell_measurement_theta_max 15.35
_cell_measurement_theta_min 2.17
_cell_volume 9500(4)
_computing_structure_refinement 'SHELXL-2013 (Sheldrick, 2013)'
_diffrn_ambient_temperature 296(2)
_diffrn_measured_fraction_theta_full 0.980
_diffrn_measured_fraction_theta_max 0.989
_diffrn_measurement_device_type 'Bruker APEX-II CCD'
_diffrn_radiation_type MoK\a
_diffrn_radiation_wavelength 0.71073
_diffrn_reflns_av_R_equivalents 0.1531
_diffrn_reflns_av_unetI/netI 0.1226
_diffrn_reflns_Laue_measured_fraction_full 0.980
_diffrn_reflns_Laue_measured_fraction_max 0.989
_diffrn_reflns_limit_h_max 15
_diffrn_reflns_limit_h_min -15
_diffrn_reflns_limit_k_max 28
_diffrn_reflns_limit_k_min -29
_diffrn_reflns_limit_l_max 34
_diffrn_reflns_limit_l_min -34
_diffrn_reflns_number 129131
_diffrn_reflns_point_group_measured_fraction_full 0.980
_diffrn_reflns_point_group_measured_fraction_max 0.989
_diffrn_reflns_theta_full 25.242
_diffrn_reflns_theta_max 25.151
_diffrn_reflns_theta_min 2.244
_exptl_absorpt_coefficient_mu 0.315
_exptl_crystal_density_diffrn 1.093
_exptl_crystal_description black
_exptl_crystal_F_000 3264
_refine_diff_density_max 1.332
_refine_diff_density_min -0.596
_refine_diff_density_rms 0.113
_refine_ls_extinction_method none
_refine_ls_goodness_of_fit_ref 1.053
_refine_ls_hydrogen_treatment constr
_refine_ls_matrix_type full
_refine_ls_number_parameters 943
_refine_ls_number_reflns 16829
_refine_ls_number_restraints 205
_refine_ls_restrained_S_all 1.064
_refine_ls_R_factor_all 0.2137
_refine_ls_R_factor_gt 0.1378
_refine_ls_shift/su_max 0.000
_refine_ls_shift/su_mean 0.000
_refine_ls_structure_factor_coef Fsqd
_refine_ls_weighting_details 'w=1/[\s^2^(Fo^2^)+(0.1714P)^2^+48.1387P] where P=(Fo^2^+2Fc^2^)/3'
_refine_ls_weighting_scheme calc
_refine_ls_wR_factor_gt 0.3345
_refine_ls_wR_factor_ref 0.3744
_reflns_Friedel_coverage 0.000
_reflns_number_gt 9215
_reflns_number_total 16829
_reflns_threshold_expression 'I > 2\s(I)'
_cod_data_source_file d1cc01002f2.cif
_cod_data_source_block mo_akb_1562_0m_a_sqd
_cod_depositor_comments 'Adding full bibliography for 7128062--7128063.cif.'
_cod_original_cell_volume 9495(40)
_cod_original_sg_symbol_H-M 'P 21/c'
_cod_database_code 7128063
_shelx_space_group_comment
;
The symmetry employed for this shelxl refinement is uniquely defined
by the following loop, which should always be used as a source of
symmetry information in preference to the above space-group names.
They are only intended as comments.
;
_shelxl_version_number 2013-3

loop_
_space_group_symop_operation_xyz
'x, y, z'
'-x, y+1/2, -z+1/2'
'-x, -y, -z'
'x, -y-1/2, z-1/2'

loop_
_atom_site_label
_atom_site_type_symbol
_atom_site_fract_x
_atom_site_fract_y
_atom_site_fract_z
_atom_site_U_iso_or_equiv
_atom_site_adp_type
_atom_site_occupancy
_atom_site_site_symmetry_order
_atom_site_calc_flag
_atom_site_refinement_flags_posn
_atom_site_refinement_flags_adp
_atom_site_refinement_flags_occupancy
_atom_site_disorder_assembly
_atom_site_disorder_group
S1 S 0.87136(15) 0.62513(9) 0.37444(7) 0.0364(5) Uani 1 1 d . . . . .
S2 S 0.92669(17) 0.59127(10) 0.26444(8) 0.0477(6) Uani 1 1 d . . . . .
S3 S 0.80398(17) 0.58600(10) 0.17138(7) 0.0445(6) Uani 1 1 d . . . . .
S4 S 0.59232(18) 0.74063(9) 0.17698(8) 0.0463(6) Uani 1 1 d . . . . .
S5 S 0.53127(18) 0.82839(9) 0.24378(8) 0.0486(6) Uani 1 1 d . . . . .
S6 S 0.41454(18) 0.82285(9) 0.34963(8) 0.0446(6) Uani 1 1 d . . . . .
S7 S 0.37510(16) 0.73231(9) 0.42283(7) 0.0391(5) Uani 1 1 d . . . . .
S8 S 0.66722(14) 0.63248(9) 0.41904(7) 0.0338(5) Uani 1 1 d . . . . .
S9 S 0.4744(3) 0.55949(15) 0.14750(15) 0.1004(13) Uani 1 1 d . . . . .
S11 S 0.5421(3) 0.55929(19) 0.35857(13) 0.1040(13) Uani 1 1 d . . . . .
C1 C 0.9051(6) 0.6658(3) 0.4218(2) 0.0266(17) Uani 1 1 d . . . . .
C2 C 1.0059(6) 0.6802(3) 0.4172(3) 0.036(2) Uani 1 1 d . . . . .
H2 H 1.0396 0.7014 0.4388 0.043 Uiso 1 1 calc R U . . .
C3 C 1.0540(6) 0.6605(4) 0.3774(3) 0.039(2) Uani 1 1 d . . . . .
H3 H 1.1220 0.6672 0.3705 0.047 Uiso 1 1 calc R U . . .
C4 C 0.9913(6) 0.6304(3) 0.3500(3) 0.036(2) Uani 1 1 d . . . . .
C5 C 1.0167(7) 0.6020(4) 0.3074(3) 0.055(3) Uani 1 1 d . . . . .
C6 C 1.1054(8) 0.5799(6) 0.2956(3) 0.085(4) Uani 1 1 d . . . . .
H6 H 1.1642 0.5832 0.3135 0.103 Uiso 1 1 calc R U . . .
C7 C 1.1026(9) 0.5507(7) 0.2531(4) 0.105(6) Uani 1 1 d . . . . .
H7 H 1.1570 0.5307 0.2421 0.125 Uiso 1 1 calc R U . . .
C8 C 1.0124(7) 0.5554(4) 0.2306(3) 0.053(3) Uani 1 1 d . . . . .
C9 C 0.9891(8) 0.5317(4) 0.1870(3) 0.058(3) Uani 1 1 d . . . . .
C10 C 0.9052(7) 0.5411(4) 0.1592(3) 0.052(3) Uani 1 1 d . . . . .
C11 C 0.8881(7) 0.5185(4) 0.1143(3) 0.049(2) Uani 1 1 d . . . . .
H11 H 0.9315 0.4930 0.1018 0.058 Uiso 1 1 calc R U . . .
C12 C 0.8055(7) 0.5364(4) 0.0913(3) 0.043(2) Uani 1 1 d . . . . .
H12 H 0.7881 0.5243 0.0619 0.052 Uiso 1 1 calc R U . . .
C13 C 0.7466(7) 0.5754(4) 0.1153(3) 0.040(2) Uani 1 1 d . . . . .
C14 C 0.6611(7) 0.6027(4) 0.1036(3) 0.045(2) Uani 1 1 d . . . . .
C15 C 0.6117(6) 0.6405(4) 0.1370(3) 0.047(2) Uani 1 1 d . . . . .
C16 C 0.6460(6) 0.6910(4) 0.1402(3) 0.040(2) Uani 1 1 d . . . . .
C17 C 0.7264(6) 0.7155(4) 0.1132(3) 0.042(2) Uani 1 1 d . . . . .
H17 H 0.7644 0.6967 0.0916 0.051 Uiso 1 1 calc R U . . .
C18 C 0.7412(6) 0.7664(4) 0.1218(3) 0.043(2) Uani 1 1 d . . . . .
H18 H 0.7904 0.7862 0.1063 0.052 Uiso 1 1 calc R U . . .
C19 C 0.6763(7) 0.7903(4) 0.1569(3) 0.048(2) Uani 1 1 d . . . . .
C20 C 0.6799(7) 0.8411(4) 0.1726(3) 0.052(3) Uani 1 1 d . . . . .
C21 C 0.6232(8) 0.8621(4) 0.2113(3) 0.050(2) Uani 1 1 d . . . . .
C22 C 0.6332(10) 0.9125(5) 0.2295(4) 0.078(4) Uani 1 1 d . . . . .
H22 H 0.6800 0.9371 0.2181 0.094 Uiso 1 1 calc R U . . .
C23 C 0.5671(9) 0.9244(4) 0.2669(4) 0.069(3) Uani 1 1 d . . . . .
H23 H 0.5647 0.9577 0.2811 0.083 Uiso 1 1 calc R U . . .
C24 C 0.5074(8) 0.8822(4) 0.2798(4) 0.062(3) Uani 1 1 d . . . . .
C25 C 0.4341(8) 0.8808(4) 0.3169(3) 0.053(3) Uani 1 1 d . . . . .
C26 C 0.3744(7) 0.9211(4) 0.3341(3) 0.053(3) Uani 1 1 d . . . . .
H26 H 0.3755 0.9555 0.3218 0.063 Uiso 1 1 calc R U . . .
C27 C 0.3128(8) 0.9074(4) 0.3705(4) 0.060(3) Uani 1 1 d . . . . .
H27 H 0.2683 0.9313 0.3845 0.072 Uiso 1 1 calc R U . . .
C28 C 0.3236(7) 0.8532(4) 0.3847(3) 0.047(2) Uani 1 1 d . . . . .
C29 C 0.2645(6) 0.8275(4) 0.4212(3) 0.039(2) Uani 1 1 d . . . . .
C30 C 0.2784(6) 0.7783(3) 0.4388(3) 0.036(2) Uani 1 1 d . . . . .
C31 C 0.2149(6) 0.7541(4) 0.4737(3) 0.039(2) Uani 1 1 d . . . . .
H31 H 0.1604 0.7719 0.4871 0.047 Uiso 1 1 calc R U . . .
C32 C 0.2408(6) 0.7035(4) 0.4854(3) 0.038(2) Uani 1 1 d . . . . .
H32 H 0.2062 0.6843 0.5079 0.046 Uiso 1 1 calc R U . . .
C33 C 0.3252(6) 0.6818(3) 0.4605(3) 0.0334(19) Uani 1 1 d . . . . .
C34 C 0.3646(6) 0.6310(4) 0.4602(3) 0.037(2) Uani 1 1 d . . . . .
C35 C 0.4583(6) 0.6192(3) 0.4326(3) 0.0354(19) Uani 1 1 d . . . . .
C36 C 0.5496(6) 0.6390(3) 0.4489(3) 0.039(2) Uani 1 1 d . . . . .
C37 C 0.5697(6) 0.6676(3) 0.4915(3) 0.038(2) Uani 1 1 d . . . . .
H37 H 0.5183 0.6755 0.5125 0.045 Uiso 1 1 calc R U . . .
C38 C 0.6678(6) 0.6821(3) 0.4989(3) 0.0348(19) Uani 1 1 d . . . . .
H38 H 0.6890 0.7002 0.5252 0.042 Uiso 1 1 calc R U . . .
C39 C 0.7371(6) 0.6671(3) 0.4625(3) 0.0307(18) Uani 1 1 d . . . . .
C40 C 0.8379(6) 0.6791(3) 0.4598(3) 0.0307(18) Uani 1 1 d . . . . .
C41 C 0.8875(6) 0.7094(3) 0.4974(3) 0.040(2) Uani 1 1 d . . . . .
C42 C 0.9471(6) 0.6825(5) 0.5303(3) 0.052(3) Uani 1 1 d . . . . .
C43 C 0.9946(8) 0.7143(7) 0.5646(4) 0.089(5) Uani 1 1 d . . . . .
H43 H 1.0361 0.6980 0.5866 0.107 Uiso 1 1 calc R U . . .
C44 C 0.9807(10) 0.7704(8) 0.5664(5) 0.092(5) Uani 1 1 d . . . . .
C45 C 0.9222(10) 0.7933(6) 0.5329(5) 0.084(4) Uani 1 1 d . . . . .
H45 H 0.9143 0.8302 0.5336 0.101 Uiso 1 1 calc R U . . .
C46 C 0.8741(7) 0.7658(4) 0.4983(3) 0.052(3) Uani 1 1 d . . . . .
C47 C 0.9585(7) 0.6240(5) 0.5288(3) 0.061(3) Uani 1 1 d . . . . .
H47A H 1.0115 0.6133 0.5498 0.091 Uiso 1 1 calc R U . . .
H47B H 0.9761 0.6132 0.4980 0.091 Uiso 1 1 calc R U . . .
H47C H 0.8954 0.6075 0.5375 0.091 Uiso 1 1 calc R U . . .
C48 C 1.0367(13) 0.7991(11) 0.6043(7) 0.198(13) Uani 1 1 d . . . . .
H48A H 1.0871 0.7758 0.6175 0.297 Uiso 1 1 calc R U . . .
H48B H 0.9892 0.8097 0.6277 0.297 Uiso 1 1 calc R U . . .
H48C H 1.0694 0.8303 0.5918 0.297 Uiso 1 1 calc R U . . .
C49 C 0.8074(9) 0.7938(4) 0.4642(5) 0.076(4) Uani 1 1 d . . . . .
H49A H 0.8297 0.7856 0.4334 0.114 Uiso 1 1 calc R U . . .
H49B H 0.8113 0.8317 0.4691 0.114 Uiso 1 1 calc R U . . .
H49C H 0.7382 0.7821 0.4680 0.114 Uiso 1 1 calc R U . . .
C50 C 1.0674(5) 0.4924(3) 0.1699(3) 0.067(3) Uani 1 1 d G U . . .
C51 C 1.0658(6) 0.4402(3) 0.1864(3) 0.077(3) Uani 1 1 d G U . . .
C52 C 1.1432(7) 0.4049(3) 0.1746(3) 0.098(4) Uani 1 1 d G U . . .
H52 H 1.1422 0.3700 0.1856 0.118 Uiso 1 1 calc R U . . .
C53 C 1.2223(6) 0.4218(3) 0.1462(3) 0.107(5) Uani 1 1 d G U . . .
C54 C 1.2239(5) 0.4739(4) 0.1298(3) 0.087(4) Uani 1 1 d G U . . .
H54 H 1.2768 0.4852 0.1108 0.105 Uiso 1 1 calc R U . . .
C55 C 1.1464(6) 0.5092(3) 0.1416(3) 0.077(3) Uani 1 1 d G U . . .
C56 C 0.9831(11) 0.4222(5) 0.2181(5) 0.093(4) Uani 1 1 d . U . . .
H56A H 0.9785 0.4463 0.2438 0.139 Uiso 1 1 calc R U . . .
H56B H 0.9984 0.3869 0.2292 0.139 Uiso 1 1 calc R U . . .
H56C H 0.9193 0.4217 0.2017 0.139 Uiso 1 1 calc R U . . .
C57 C 1.3112(13) 0.3854(7) 0.1307(6) 0.125(6) Uani 1 1 d . U . . .
H57A H 1.3190 0.3565 0.1521 0.188 Uiso 1 1 calc R U . . .
H57B H 1.3731 0.4059 0.1297 0.188 Uiso 1 1 calc R U . . .
H57C H 1.2966 0.3714 0.1005 0.188 Uiso 1 1 calc R U . . .
C58 C 1.1517(10) 0.5631(6) 0.1241(5) 0.092(4) Uani 1 1 d . U . . .
H58A H 1.1449 0.5879 0.1492 0.138 Uiso 1 1 calc R U . . .
H58B H 1.0976 0.5687 0.1022 0.138 Uiso 1 1 calc R U . . .
H58C H 1.2162 0.5685 0.1092 0.138 Uiso 1 1 calc R U . . .
C63 C 0.5250(8) 0.6185(4) 0.1616(3) 0.054(3) Uani 1 1 d . U . . .
C64 C 0.4581(11) 0.6427(6) 0.1979(5) 0.101(4) Uani 1 1 d . U . . .
H64 H 0.4623 0.6774 0.2090 0.121 Uiso 1 1 calc R U . . .
C65 C 0.3870(13) 0.6032(7) 0.2123(6) 0.131(7) Uani 1 1 d . . . . .
H65 H 0.3470 0.6076 0.2385 0.157 Uiso 1 1 calc R U . . .
C66 C 0.3812(9) 0.5609(5) 0.1870(5) 0.082(4) Uani 1 1 d . . . . .
H66 H 0.3317 0.5345 0.1902 0.099 Uiso 1 1 calc R U . . .
C67 C 0.7552(6) 0.8799(3) 0.1517(3) 0.073(3) Uani 1 1 d G . . . .
C68 C 0.8567(7) 0.8803(3) 0.1658(3) 0.084(4) Uani 1 1 d G U . . .
C69 C 0.9228(5) 0.9191(4) 0.1490(3) 0.099(4) Uani 1 1 d G U . . .
H69 H 0.9907 0.9194 0.1584 0.118 Uiso 1 1 calc R U . . .
C70 C 0.8873(6) 0.9574(3) 0.1181(3) 0.091(4) Uani 1 1 d G U . . .
C71 C 0.7858(7) 0.9570(3) 0.1040(3) 0.086(4) Uani 1 1 d G U . . .
H71 H 0.7621 0.9826 0.0833 0.103 Uiso 1 1 calc R U . . .
C72 C 0.7197(5) 0.9182(3) 0.1208(3) 0.073(3) Uani 1 1 d G U . . .
C73 C 0.8971(11) 0.8368(6) 0.1978(5) 0.108(5) Uani 1 1 d . U . . .
H73A H 0.9670 0.8441 0.2055 0.162 Uiso 1 1 calc R U . . .
H73B H 0.8926 0.8028 0.1825 0.162 Uiso 1 1 calc R U . . .
H73C H 0.8571 0.8360 0.2255 0.162 Uiso 1 1 calc R U . . .
C74 C 0.9599(12) 0.9994(7) 0.0969(6) 0.123(5) Uani 1 1 d . U . . .
H74A H 1.0136 1.0073 0.1185 0.184 Uiso 1 1 calc R U . . .
H74B H 0.9224 1.0314 0.0901 0.184 Uiso 1 1 calc R U . . .
H74C H 0.9887 0.9855 0.0689 0.184 Uiso 1 1 calc R U . . .
C75 C 0.6111(10) 0.9184(5) 0.1032(4) 0.085(4) Uani 1 1 d . U . . .
H75A H 0.5993 0.9502 0.0854 0.128 Uiso 1 1 calc R U . . .
H75B H 0.5651 0.9176 0.1289 0.128 Uiso 1 1 calc R U . . .
H75C H 0.5999 0.8875 0.0841 0.128 Uiso 1 1 calc R U . . .
C76 C 0.1752(7) 0.8582(3) 0.4364(3) 0.041(2) Uani 1 1 d . . . . .
C77 C 0.0844(7) 0.8539(3) 0.4115(3) 0.046(2) Uani 1 1 d . . . . .
C78 C -0.0034(8) 0.8813(4) 0.4260(3) 0.052(2) Uani 1 1 d . . . . .
H78 H -0.0642 0.8783 0.4095 0.062 Uiso 1 1 calc R U . . .
C79 C 0.0021(7) 0.9136(3) 0.4661(3) 0.046(2) Uani 1 1 d . . . . .
C80 C 0.0906(9) 0.9162(4) 0.4904(3) 0.056(3) Uani 1 1 d . . . . .
H80 H 0.0922 0.9361 0.5175 0.067 Uiso 1 1 calc R U . . .
C81 C 0.1794(8) 0.8903(4) 0.4763(3) 0.049(2) Uani 1 1 d . . . . .
C82 C 0.0755(7) 0.8172(4) 0.3688(3) 0.053(2) Uani 1 1 d . . . . .
H82A H 0.1223 0.8290 0.3455 0.079 Uiso 1 1 calc R U . . .
H82B H 0.0072 0.8187 0.3568 0.079 Uiso 1 1 calc R U . . .
H82C H 0.0916 0.7811 0.3775 0.079 Uiso 1 1 calc R U . . .
C83 C -0.0955(9) 0.9423(4) 0.4805(4) 0.077(4) Uani 1 1 d . . . . .
H83A H -0.1483 0.9165 0.4861 0.116 Uiso 1 1 calc R U . . .
H83B H -0.1168 0.9661 0.4563 0.116 Uiso 1 1 calc R U . . .
H83C H -0.0829 0.9624 0.5082 0.116 Uiso 1 1 calc R U . . .
C84 C 0.2760(9) 0.8971(5) 0.5038(4) 0.075(3) Uani 1 1 d . . . . .
H84A H 0.3312 0.9053 0.4834 0.112 Uiso 1 1 calc R U . . .
H84B H 0.2907 0.8645 0.5201 0.112 Uiso 1 1 calc R U . . .
H84C H 0.2676 0.9257 0.5256 0.112 Uiso 1 1 calc R U . . .
C85 C 0.3165(6) 0.5886(3) 0.4846(3) 0.049(2) Uani 1 1 d D U . . .
C86 C 0.2118(5) 0.5775(3) 0.5014(3) 0.0302(17) Uani 1 1 d D U . . .
H86 H 0.1619 0.6039 0.5023 0.036 Uiso 1 1 calc R U . . .
C87 C 0.1934(11) 0.5278(5) 0.5150(5) 0.118(5) Uani 1 1 d D U . . .
H87 H 0.1293 0.5119 0.5157 0.141 Uiso 1 1 calc R U . . .
C88 C 0.2814(10) 0.5037(6) 0.5276(5) 0.110(5) Uani 1 1 d D U . . .
H88 H 0.2854 0.4731 0.5458 0.132 Uiso 1 1 calc R U . . .
S12 S 0.3839(3) 0.53658(17) 0.50564(14) 0.1064(13) Uani 1 1 d D . . . .
C89 C 0.4452(7) 0.5891(4) 0.3909(3) 0.046(2) Uani 1 1 d . U . . .
C90 C 0.3429(6) 0.5848(3) 0.3678(3) 0.0367(19) Uani 1 1 d . U . . .
H90 H 0.2820 0.6016 0.3754 0.044 Uiso 1 1 calc R U . . .
C91 C 0.3637(8) 0.5464(5) 0.3293(4) 0.082(4) Uani 1 1 d . . . . .
H91 H 0.3114 0.5322 0.3113 0.099 Uiso 1 1 calc R U . . .
C92 C 0.4634(9) 0.5332(6) 0.3220(4) 0.087(4) Uani 1 1 d . . . . .
H92 H 0.4841 0.5110 0.2980 0.105 Uiso 1 1 calc R U . . .
C59 C 0.6149(7) 0.5994(4) 0.0556(3) 0.069(3) Uani 1 1 d D . . . .
C62 C 0.5393(12) 0.6244(6) -0.0173(5) 0.113(5) Uani 1 1 d D U . . .
H62 H 0.5073 0.6461 -0.0391 0.136 Uiso 1 1 calc R U . A 1
C61 C 0.5596(11) 0.5724(6) -0.0197(5) 0.110(5) Uani 1 1 d D U . . .
H61 H 0.5478 0.5533 -0.0468 0.133 Uiso 1 1 calc R U . B 1
C60 C 0.5768(12) 0.6377(6) 0.0249(5) 0.013(4) Uani 0.5 1 d D U P C 1
H60 H 0.5771 0.6735 0.0336 0.016 Uiso 0.5 1 calc R U P C 1
S10 S 0.6070(8) 0.5424(4) 0.0273(4) 0.131(4) Uani 0.5 1 d D U P C 1
S10' S 0.5653(6) 0.6558(3) 0.0319(2) 0.067(2) Uani 0.5 1 d D U P C 2
C60' C 0.6205(10) 0.5645(6) 0.0168(4) 0.017(3) Uani 0.5 1 d D U P C 2
H60' H 0.6666 0.5363 0.0169 0.020 Uiso 0.5 1 calc R U P C 2

loop_
_atom_site_aniso_label
_atom_site_aniso_U_11
_atom_site_aniso_U_22
_atom_site_aniso_U_33
_atom_site_aniso_U_23
_atom_site_aniso_U_13
_atom_site_aniso_U_12
S1 0.0251(10) 0.0495(13) 0.0346(11) -0.0079(10) 0.0083(9) 0.0000(9)
S2 0.0348(12) 0.0683(17) 0.0400(13) -0.0130(12) 0.0052(10) 0.0122(11)
S3 0.0445(13) 0.0564(15) 0.0328(12) -0.0006(11) 0.0048(10) 0.0134(11)
S4 0.0463(14) 0.0475(14) 0.0454(13) 0.0110(11) 0.0202(11) -0.0019(11)
S5 0.0477(14) 0.0457(14) 0.0525(14) 0.0110(11) 0.0220(11) -0.0023(11)
S6 0.0507(14) 0.0420(13) 0.0414(13) 0.0044(10) 0.0201(11) -0.0037(10)
S7 0.0321(11) 0.0432(13) 0.0422(12) 0.0024(10) 0.0165(9) -0.0091(9)
S8 0.0240(10) 0.0503(13) 0.0273(10) -0.0020(9) 0.0075(8) -0.0061(9)
S9 0.081(2) 0.078(2) 0.142(3) -0.010(2) 0.053(2) -0.0222(18)
S11 0.069(2) 0.152(4) 0.091(3) -0.048(3) 0.0062(19) -0.009(2)
C1 0.030(4) 0.026(4) 0.024(4) -0.005(3) -0.003(3) -0.006(3)
C2 0.027(4) 0.053(5) 0.028(4) 0.007(4) -0.002(3) -0.007(4)
C3 0.024(4) 0.060(6) 0.034(5) 0.005(4) 0.010(4) 0.015(4)
C4 0.025(4) 0.049(5) 0.034(5) 0.002(4) 0.003(4) 0.012(4)
C5 0.046(6) 0.082(7) 0.037(5) 0.014(5) 0.016(4) 0.020(5)
C6 0.054(7) 0.171(13) 0.031(5) -0.017(7) 0.007(5) 0.063(8)
C7 0.064(8) 0.205(16) 0.044(6) -0.004(8) 0.001(6) 0.083(9)
C8 0.046(6) 0.073(7) 0.039(5) -0.005(5) 0.014(4) 0.023(5)
C9 0.061(6) 0.077(7) 0.037(5) 0.002(5) 0.010(5) 0.042(6)
C10 0.058(6) 0.062(6) 0.036(5) -0.002(5) 0.015(5) 0.030(5)
C11 0.057(6) 0.063(6) 0.026(5) 0.005(4) 0.012(4) 0.009(5)
C12 0.043(5) 0.052(6) 0.035(5) 0.001(4) 0.004(4) -0.001(4)
C13 0.050(6) 0.048(5) 0.021(4) 0.010(4) -0.003(4) -0.002(4)
C14 0.038(5) 0.060(6) 0.036(5) 0.002(4) 0.012(4) -0.008(4)
C15 0.033(5) 0.049(6) 0.057(6) 0.016(5) 0.008(4) -0.006(4)
C16 0.032(5) 0.052(6) 0.037(5) 0.007(4) 0.003(4) 0.005(4)
C17 0.038(5) 0.061(7) 0.027(5) 0.016(4) 0.007(4) 0.003(4)
C18 0.035(5) 0.065(7) 0.030(5) 0.010(4) 0.010(4) -0.004(4)
C19 0.033(5) 0.062(7) 0.049(6) 0.013(5) 0.009(4) -0.010(4)
C20 0.056(6) 0.063(7) 0.036(5) 0.005(5) 0.019(5) -0.025(5)
C21 0.070(7) 0.039(6) 0.041(5) 0.012(4) 0.018(5) -0.013(5)
C22 0.100(9) 0.069(8) 0.066(7) 0.001(6) 0.052(7) -0.025(7)
C23 0.103(9) 0.051(7) 0.054(6) -0.012(5) 0.033(6) -0.023(6)
C24 0.058(6) 0.059(7) 0.070(7) 0.039(6) 0.026(5) -0.004(5)
C25 0.068(7) 0.038(6) 0.054(6) 0.016(5) 0.016(5) -0.001(5)
C26 0.061(6) 0.040(6) 0.057(6) 0.014(5) 0.022(5) -0.006(5)
C27 0.060(7) 0.059(7) 0.061(7) -0.012(5) 0.018(5) -0.006(5)
C28 0.051(6) 0.044(6) 0.046(5) -0.005(4) 0.013(4) -0.017(4)
C29 0.030(5) 0.053(6) 0.035(5) -0.009(4) 0.014(4) -0.013(4)
C30 0.035(5) 0.038(5) 0.036(5) -0.006(4) 0.008(4) -0.008(4)
C31 0.030(5) 0.051(6) 0.036(5) -0.001(4) 0.010(4) -0.001(4)
C32 0.032(5) 0.054(6) 0.030(4) 0.010(4) 0.008(4) -0.009(4)
C33 0.022(4) 0.045(5) 0.033(4) 0.012(4) 0.010(3) -0.010(4)
C34 0.024(4) 0.051(6) 0.037(5) 0.013(4) 0.004(4) -0.005(4)
C35 0.024(4) 0.042(5) 0.041(5) 0.006(4) 0.009(4) 0.006(4)
C36 0.035(5) 0.040(5) 0.042(5) 0.009(4) 0.020(4) 0.000(4)
C37 0.035(5) 0.052(5) 0.026(4) -0.002(4) 0.016(4) 0.000(4)
C38 0.028(4) 0.044(5) 0.032(4) 0.004(4) 0.012(4) 0.007(4)
C39 0.025(4) 0.039(5) 0.028(4) 0.001(4) 0.002(3) -0.002(3)
C40 0.027(4) 0.031(4) 0.034(4) -0.005(4) 0.005(3) -0.010(3)
C41 0.020(4) 0.042(5) 0.057(6) -0.007(4) 0.021(4) -0.009(4)
C42 0.023(5) 0.097(9) 0.036(5) -0.013(5) 0.009(4) -0.004(5)
C43 0.037(6) 0.189(17) 0.042(6) -0.021(8) 0.024(5) -0.026(8)
C44 0.048(8) 0.135(14) 0.093(11) -0.060(10) 0.028(7) -0.046(8)
C45 0.061(8) 0.088(9) 0.103(10) -0.026(8) 0.051(8) -0.041(7)
C46 0.029(5) 0.080(8) 0.048(6) -0.022(6) 0.014(4) -0.025(5)
C47 0.032(5) 0.108(10) 0.042(5) 0.030(6) 0.004(4) 0.012(5)
C48 0.096(13) 0.34(3) 0.161(17) -0.15(2) 0.036(12) -0.088(17)
C49 0.070(8) 0.041(6) 0.118(10) 0.004(6) 0.035(7) -0.007(5)
C50 0.068(4) 0.071(4) 0.062(4) -0.003(3) 0.001(3) 0.004(3)
C51 0.076(4) 0.078(4) 0.076(4) -0.002(3) -0.001(3) 0.007(3)
C52 0.099(5) 0.099(5) 0.098(5) -0.003(3) -0.003(3) 0.005(3)
C53 0.106(5) 0.110(5) 0.105(5) -0.005(3) -0.001(3) 0.003(3)
C54 0.086(4) 0.091(5) 0.084(4) -0.006(3) 0.001(3) 0.004(3)
C55 0.075(4) 0.082(4) 0.074(4) -0.002(3) 0.000(3) 0.004(3)
C56 0.105(6) 0.084(6) 0.089(6) 0.000(5) -0.002(5) 0.013(5)
C57 0.121(7) 0.127(7) 0.128(7) -0.015(5) -0.001(5) 0.018(5)
C58 0.084(6) 0.111(6) 0.081(6) -0.009(5) 0.001(5) 0.008(5)
C63 0.053(3) 0.055(3) 0.055(3) 0.000(3) 0.003(3) 0.000(3)
C64 0.103(5) 0.097(5) 0.101(5) -0.003(3) 0.010(3) -0.010(3)
C65 0.155(16) 0.105(12) 0.134(14) 0.012(11) 0.097(12) -0.055(11)
C66 0.067(8) 0.060(8) 0.120(11) 0.000(8) 0.032(7) -0.021(6)
C67 0.108(10) 0.064(7) 0.047(6) -0.015(6) 0.035(6) -0.023(7)
C68 0.083(4) 0.085(4) 0.083(4) -0.001(3) 0.006(3) -0.008(3)
C69 0.098(5) 0.101(5) 0.097(5) -0.007(3) 0.004(3) -0.005(3)
C70 0.095(5) 0.088(5) 0.090(5) -0.005(3) 0.009(3) -0.004(3)
C71 0.091(4) 0.084(4) 0.082(4) 0.000(3) 0.010(3) 0.001(3)
C72 0.076(4) 0.070(4) 0.072(4) -0.002(3) 0.009(3) -0.005(3)
C73 0.098(6) 0.119(7) 0.105(6) -0.007(5) 0.005(5) -0.011(5)
C74 0.125(7) 0.116(7) 0.128(7) -0.013(5) 0.021(5) -0.019(5)
C75 0.104(6) 0.078(6) 0.075(5) 0.006(5) 0.016(5) 0.001(5)
C76 0.043(5) 0.038(5) 0.044(5) 0.003(4) 0.015(4) -0.015(4)
C77 0.059(6) 0.033(5) 0.047(5) 0.007(4) 0.032(5) -0.006(4)
C78 0.052(6) 0.049(6) 0.054(6) 0.007(5) 0.024(5) -0.003(5)
C79 0.054(6) 0.029(5) 0.055(6) 0.002(4) 0.032(5) 0.006(4)
C80 0.092(8) 0.038(6) 0.037(5) 0.000(4) 0.009(6) -0.006(5)
C81 0.064(7) 0.046(6) 0.037(5) 0.007(4) 0.015(5) 0.000(5)
C82 0.040(5) 0.058(6) 0.060(6) -0.011(5) 0.015(5) -0.008(4)
C83 0.104(9) 0.048(7) 0.081(8) -0.006(6) 0.048(7) 0.016(6)
C84 0.074(8) 0.066(8) 0.085(8) -0.021(6) -0.014(7) 0.009(6)
C85 0.048(3) 0.049(3) 0.051(3) 0.004(3) 0.007(3) 0.001(3)
C86 0.025(3) 0.018(3) 0.047(3) 0.004(2) 0.015(2) -0.002(2)
C87 0.117(6) 0.117(6) 0.119(6) 0.000(3) 0.008(3) -0.001(3)
C88 0.114(5) 0.108(5) 0.108(5) 0.006(3) 0.002(3) -0.003(3)
S12 0.110(3) 0.109(3) 0.101(3) 0.020(2) 0.018(2) 0.036(2)
C89 0.045(3) 0.048(3) 0.046(3) 0.002(3) 0.001(3) -0.003(3)
C90 0.032(3) 0.046(3) 0.033(3) -0.009(2) -0.001(2) -0.010(2)
C91 0.031(6) 0.119(11) 0.096(9) -0.026(8) -0.023(6) 0.002(6)
C92 0.067(8) 0.112(11) 0.083(9) -0.032(8) 0.013(7) -0.010(7)
C59 0.029(5) 0.120(10) 0.058(7) 0.002(7) 0.004(5) -0.008(6)
C62 0.111(6) 0.117(6) 0.113(6) 0.004(3) -0.002(3) -0.003(3)
C61 0.109(5) 0.114(5) 0.108(5) -0.004(3) -0.002(3) -0.001(3)
C60 0.015(5) 0.014(5) 0.012(5) 0.000(3) -0.002(3) 0.001(3)
S10 0.127(4) 0.132(5) 0.133(5) -0.006(3) -0.002(3) -0.002(3)
S10' 0.066(3) 0.067(3) 0.068(3) 0.003(2) -0.005(2) 0.004(2)
C60' 0.015(4) 0.019(4) 0.017(4) 0.001(3) -0.008(3) 0.003(3)

loop_
_atom_type_symbol
_atom_type_description
_atom_type_scat_dispersion_real
_atom_type_scat_dispersion_imag
_atom_type_scat_source
C C 0.0033 0.0016 'International Tables Vol C Tables 4.2.6.8 and 6.1.1.4'
H H 0.0000 0.0000 'International Tables Vol C Tables 4.2.6.8 and 6.1.1.4'
S S 0.1246 0.1234 'International Tables Vol C Tables 4.2.6.8 and 6.1.1.4'

loop_
_geom_angle_atom_site_label_1
_geom_angle_atom_site_label_2
_geom_angle_atom_site_label_3
_geom_angle
_geom_angle_site_symmetry_1
_geom_angle_site_symmetry_3
_geom_angle_publ_flag
C4 S1 C1 92.8(4) . . ?
C5 S2 C8 92.6(5) . . ?
C10 S3 C13 92.1(4) . . ?
C19 S4 C16 92.7(5) . . ?
C24 S5 C21 94.3(5) . . ?
C28 S6 C25 93.3(5) . . ?
C30 S7 C33 92.0(4) . . ?
C39 S8 C36 93.2(4) . . ?
C63 S9 C66 96.0(6) . . ?
C92 S11 C89 93.4(6) . . ?
C2 C1 C40 126.8(7) . . ?
C2 C1 S1 108.3(6) . . ?
C40 C1 S1 124.8(5) . . ?
C1 C2 C3 115.0(7) . . ?
C1 C2 H2 122.5 . . ?
C3 C2 H2 122.5 . . ?
C4 C3 C2 113.5(7) . . ?
C4 C3 H3 123.2 . . ?
C2 C3 H3 123.2 . . ?
C3 C4 C5 128.3(8) . . ?
C3 C4 S1 110.4(6) . . ?
C5 C4 S1 121.2(7) . . ?
C6 C5 C4 128.3(9) . . ?
C6 C5 S2 110.1(8) . . ?
C4 C5 S2 121.6(7) . . ?
C5 C6 C7 114.4(10) . . ?
C5 C6 H6 122.8 . . ?
C7 C6 H6 122.8 . . ?
C8 C7 C6 112.9(9) . . ?
C8 C7 H7 123.6 . . ?
C6 C7 H7 123.6 . . ?
C7 C8 C9 125.0(9) . . ?
C7 C8 S2 109.8(8) . . ?
C9 C8 S2 125.1(7) . . ?
C10 C9 C8 127.7(8) . . ?
C10 C9 C50 117.6(8) . . ?
C8 C9 C50 114.7(8) . . ?
C9 C10 C11 125.6(8) . . ?
C9 C10 S3 125.9(7) . . ?
C11 C10 S3 108.4(7) . . ?
C12 C11 C10 116.1(9) . . ?
C12 C11 H11 121.9 . . ?
C10 C11 H11 121.9 . . ?
C11 C12 C13 115.0(8) . . ?
C11 C12 H12 122.5 . . ?
C13 C12 H12 122.5 . . ?
C14 C13 C12 132.4(8) . . ?
C14 C13 S3 119.3(7) . . ?
C12 C13 S3 108.4(6) . . ?
C13 C14 C15 121.2(8) . . ?
C13 C14 C59 121.8(8) . . ?
C15 C14 C59 116.8(8) . . ?
C16 C15 C63 125.8(9) . . ?
C16 C15 C14 119.5(8) . . ?
C63 C15 C14 114.6(8) . . ?
C15 C16 C17 127.1(9) . . ?
C15 C16 S4 124.4(7) . . ?
C17 C16 S4 108.5(7) . . ?
C18 C17 C16 114.5(8) . . ?
C18 C17 H17 122.7 . . ?
C16 C17 H17 122.7 . . ?
C17 C18 C19 116.4(8) . . ?
C17 C18 H18 121.8 . . ?
C19 C18 H18 121.8 . . ?
C20 C19 C18 127.0(8) . . ?
C20 C19 S4 125.0(7) . . ?
C18 C19 S4 107.9(7) . . ?
C19 C20 C21 125.9(8) . . ?
C19 C20 C67 119.4(8) . . ?
C21 C20 C67 114.5(8) . . ?
C22 C21 C20 125.6(8) . . ?
C22 C21 S5 107.7(7) . . ?
C20 C21 S5 126.7(7) . . ?
C21 C22 C23 115.2(9) . . ?
C21 C22 H22 122.4 . . ?
C23 C22 H22 122.4 . . ?
C24 C23 C22 113.5(10) . . ?
C24 C23 H23 123.3 . . ?
C22 C23 H23 123.3 . . ?
C23 C24 C25 127.3(10) . . ?
C23 C24 S5 109.2(8) . . ?
C25 C24 S5 123.5(7) . . ?
C26 C25 C24 129.4(9) . . ?
C26 C25 S6 109.1(7) . . ?
C24 C25 S6 121.5(7) . . ?
C25 C26 C27 115.6(9) . . ?
C25 C26 H26 122.2 . . ?
C27 C26 H26 122.2 . . ?
C26 C27 C28 113.6(9) . . ?
C26 C27 H27 123.2 . . ?
C28 C27 H27 123.2 . . ?
C27 C28 C29 125.1(9) . . ?
C27 C28 S6 108.3(7) . . ?
C29 C28 S6 126.5(7) . . ?
C30 C29 C28 127.2(8) . . ?
C30 C29 C76 118.2(7) . . ?
C28 C29 C76 114.4(8) . . ?
C29 C30 C31 124.8(8) . . ?
C29 C30 S7 126.3(6) . . ?
C31 C30 S7 108.9(6) . . ?
C32 C31 C30 115.0(8) . . ?
C32 C31 H31 122.5 . . ?
C30 C31 H31 122.5 . . ?
C31 C32 C33 115.1(7) . . ?
C31 C32 H32 122.5 . . ?
C33 C32 H32 122.5 . . ?
C34 C33 C32 130.3(7) . . ?
C34 C33 S7 120.7(6) . . ?
C32 C33 S7 108.9(6) . . ?
C33 C34 C85 121.4(7) . . ?
C33 C34 C35 119.7(7) . . ?
C85 C34 C35 118.9(8) . . ?
C36 C35 C89 125.3(8) . . ?
C36 C35 C34 117.4(8) . . ?
C89 C35 C34 117.3(7) . . ?
C35 C36 C37 128.5(7) . . ?
C35 C36 S8 123.7(7) . . ?
C37 C36 S8 107.8(6) . . ?
C38 C37 C36 115.7(7) . . ?
C38 C37 H37 122.1 . . ?
C36 C37 H37 122.1 . . ?
C37 C38 C39 114.7(8) . . ?
C37 C38 H38 122.7 . . ?
C39 C38 H38 122.7 . . ?
C40 C39 C38 126.9(7) . . ?
C40 C39 S8 124.4(6) . . ?
C38 C39 S8 108.6(6) . . ?
C39 C40 C1 126.0(7) . . ?
C39 C40 C41 119.8(7) . . ?
C1 C40 C41 114.2(6) . . ?
C42 C41 C46 122.2(9) . . ?
C42 C41 C40 119.8(8) . . ?
C46 C41 C40 117.9(8) . . ?
C41 C42 C43 116.6(12) . . ?
C41 C42 C47 120.9(8) . . ?
C43 C42 C47 122.4(11) . . ?
C44 C43 C42 121.7(13) . . ?
C44 C43 H43 119.1 . . ?
C42 C43 H43 119.1 . . ?
C45 C44 C43 117.8(12) . . ?
C45 C44 C48 126.2(19) . . ?
C43 C44 C48 116.0(19) . . ?
C44 C45 C46 124.5(13) . . ?
C44 C45 H45 117.7 . . ?
C46 C45 H45 117.7 . . ?
C45 C46 C41 117.1(11) . . ?
C45 C46 C49 121.1(12) . . ?
C41 C46 C49 121.8(8) . . ?
C42 C47 H47A 109.5 . . ?
C42 C47 H47B 109.5 . . ?
H47A C47 H47B 109.5 . . ?
C42 C47 H47C 109.5 . . ?
H47A C47 H47C 109.5 . . ?
H47B C47 H47C 109.5 . . ?
C44 C48 H48A 109.5 . . ?
C44 C48 H48B 109.5 . . ?
H48A C48 H48B 109.5 . . ?
C44 C48 H48C 109.5 . . ?
H48A C48 H48C 109.5 . . ?
H48B C48 H48C 109.5 . . ?
C46 C49 H49A 109.5 . . ?
C46 C49 H49B 109.5 . . ?
H49A C49 H49B 109.5 . . ?
C46 C49 H49C 109.5 . . ?
H49A C49 H49C 109.5 . . ?
H49B C49 H49C 109.5 . . ?
C51 C50 C55 120.0 . . ?
C51 C50 C9 119.3(7) . . ?
C55 C50 C9 120.4(7) . . ?
C50 C51 C52 120.0 . . ?
C50 C51 C56 120.5(8) . . ?
C52 C51 C56 119.5(8) . . ?
C53 C52 C51 120.0 . . ?
C53 C52 H52 120.0 . . ?
C51 C52 H52 120.0 . . ?
C54 C53 C52 120.0 . . ?
C54 C53 C57 116.1(9) . . ?
C52 C53 C57 123.9(9) . . ?
C53 C54 C55 120.0 . . ?
C53 C54 H54 120.0 . . ?
C55 C54 H54 120.0 . . ?
C54 C55 C50 120.0 . . ?
C54 C55 C58 118.1(8) . . ?
C50 C55 C58 121.9(8) . . ?
C51 C56 H56A 109.5 . . ?
C51 C56 H56B 109.5 . . ?
H56A C56 H56B 109.5 . . ?
C51 C56 H56C 109.5 . . ?
H56A C56 H56C 109.5 . . ?
H56B C56 H56C 109.5 . . ?
C53 C57 H57A 109.5 . . ?
C53 C57 H57B 109.5 . . ?
H57A C57 H57B 109.5 . . ?
C53 C57 H57C 109.5 . . ?
H57A C57 H57C 109.5 . . ?
H57B C57 H57C 109.5 . . ?
C55 C58 H58A 109.5 . . ?
C55 C58 H58B 109.5 . . ?
H58A C58 H58B 109.5 . . ?
C55 C58 H58C 109.5 . . ?
H58A C58 H58C 109.5 . . ?
H58B C58 H58C 109.5 . . ?
C15 C63 C64 130.7(10) . . ?
C15 C63 S9 121.8(8) . . ?
C64 C63 S9 107.1(8) . . ?
C65 C64 C63 108.2(13) . . ?
C65 C64 H64 125.9 . . ?
C63 C64 H64 125.9 . . ?
C66 C65 C64 116.1(14) . . ?
C66 C65 H65 121.9 . . ?
C64 C65 H65 121.9 . . ?
C65 C66 S9 111.3(10) . . ?
C65 C66 H66 124.4 . . ?
S9 C66 H66 124.4 . . ?
C68 C67 C72 120.0 . . ?
C68 C67 C20 120.9(7) . . ?
C72 C67 C20 118.9(7) . . ?
C69 C68 C67 120.0 . . ?
C69 C68 C73 119.8(8) . . ?
C67 C68 C73 120.1(8) . . ?
C68 C69 C70 120.0 . . ?
C68 C69 H69 120.0 . . ?
C70 C69 H69 120.0 . . ?
C71 C70 C69 120.0 . . ?
C71 C70 C74 118.6(9) . . ?
C69 C70 C74 121.3(9) . . ?
C72 C71 C70 120.0 . . ?
C72 C71 H71 120.0 . . ?
C70 C71 H71 120.0 . . ?
C71 C72 C67 120.0 . . ?
C71 C72 C75 117.9(7) . . ?
C67 C72 C75 122.1(7) . . ?
C68 C73 H73A 109.5 . . ?
C68 C73 H73B 109.5 . . ?
H73A C73 H73B 109.5 . . ?
C68 C73 H73C 109.5 . . ?
H73A C73 H73C 109.5 . . ?
H73B C73 H73C 109.5 . . ?
C70 C74 H74A 109.5 . . ?
C70 C74 H74B 109.5 . . ?
H74A C74 H74B 109.5 . . ?
C70 C74 H74C 109.5 . . ?
H74A C74 H74C 109.5 . . ?
H74B C74 H74C 109.5 . . ?
C72 C75 H75A 109.5 . . ?
C72 C75 H75B 109.5 . . ?
H75A C75 H75B 109.5 . . ?
C72 C75 H75C 109.5 . . ?
H75A C75 H75C 109.5 . . ?
H75B C75 H75C 109.5 . . ?
C77 C76 C81 119.8(8) . . ?
C77 C76 C29 119.1(8) . . ?
C81 C76 C29 121.1(8) . . ?
C76 C77 C78 120.4(9) . . ?
C76 C77 C82 121.4(8) . . ?
C78 C77 C82 118.1(9) . . ?
C77 C78 C79 119.0(10) . . ?
C77 C78 H78 120.5 . . ?
C79 C78 H78 120.5 . . ?
C80 C79 C78 119.6(9) . . ?
C80 C79 C83 123.5(9) . . ?
C78 C79 C83 116.9(10) . . ?
C79 C80 C81 122.6(9) . . ?
C79 C80 H80 118.7 . . ?
C81 C80 H80 118.7 . . ?
C80 C81 C76 118.5(9) . . ?
C80 C81 C84 119.6(9) . . ?
C76 C81 C84 121.9(9) . . ?
C77 C82 H82A 109.5 . . ?
C77 C82 H82B 109.5 . . ?
H82A C82 H82B 109.5 . . ?
C77 C82 H82C 109.5 . . ?
H82A C82 H82C 109.5 . . ?
H82B C82 H82C 109.5 . . ?
C79 C83 H83A 109.5 . . ?
C79 C83 H83B 109.5 . . ?
H83A C83 H83B 109.5 . . ?
C79 C83 H83C 109.5 . . ?
H83A C83 H83C 109.5 . . ?
H83B C83 H83C 109.5 . . ?
C81 C84 H84A 109.5 . . ?
C81 C84 H84B 109.5 . . ?
H84A C84 H84B 109.5 . . ?
C81 C84 H84C 109.5 . . ?
H84A C84 H84C 109.5 . . ?
H84B C84 H84C 109.5 . . ?
C34 C85 C86 135.5(7) . . ?
C34 C85 S12 121.5(7) . . ?
C86 C85 S12 102.8(6) . . ?
C87 C86 C85 116.2(9) . . ?
C87 C86 H86 121.9 . . ?
C85 C86 H86 121.9 . . ?
C86 C87 C88 110.1(12) . . ?
C86 C87 H87 125.0 . . ?
C88 C87 H87 125.0 . . ?
C87 C88 S12 111.0(11) . . ?
C87 C88 H88 124.5 . . ?
S12 C88 H88 124.5 . . ?
C85 S12 C88 95.5(6) . . ?
C35 C89 C90 121.1(8) . . ?
C35 C89 S11 126.2(7) . . ?
C90 C89 S11 112.5(7) . . ?
C91 C90 C89 102.2(7) . . ?
C91 C90 H90 128.9 . . ?
C89 C90 H90 128.9 . . ?
C92 C91 C90 116.7(9) . . ?
C92 C91 H91 121.7 . . ?
C90 C91 H91 121.7 . . ?
C91 C92 S11 114.2(10) . . ?
C91 C92 H92 122.9 . . ?
S11 C92 H92 122.9 . . ?
C60 C59 C14 133.4(10) . . ?
C60' C59 C14 137.2(9) . . ?
C60 C59 S10 104.8(10) . . ?
C14 C59 S10 121.8(8) . . ?
C60' C59 S10' 102.2(9) . . ?
C14 C59 S10' 118.5(8) . . ?
C61 C62 C60 102.5(14) . . ?
C61 C62 S10' 117.9(12) . . ?
C61 C62 H62 128.7 . . ?
C60 C62 H62 128.7 . . ?
C62 C61 C60' 102.9(14) . . ?
C62 C61 S10 118.1(13) . . ?
C62 C61 H61 120.9 . . ?
S10 C61 H61 120.9 . . ?
C62 C60 C59 122.1(14) . . ?
C62 C60 H60 119.0 . . ?
C59 C60 H60 119.0 . . ?
C59 S10 C61 92.2(9) . . ?
C62 S10' C59 91.8(8) . . ?
C61 C60' C59 120.0(13) . . ?
C61 C60' H60' 120.0 . . ?
C59 C60' H60' 120.0 . . ?

loop_
_geom_bond_atom_site_label_1
_geom_bond_atom_site_label_2
_geom_bond_distance
_geom_bond_site_symmetry_2
_geom_bond_publ_flag
S1 C4 1.732(9) . ?
S1 C1 1.763(8) . ?
S2 C5 1.732(11) . ?
S2 C8 1.743(9) . ?
S3 C10 1.776(9) . ?
S3 C13 1.807(9) . ?
S4 C19 1.762(9) . ?
S4 C16 1.782(9) . ?
S5 C24 1.733(12) . ?
S5 C21 1.749(9) . ?
S6 C28 1.744(10) . ?
S6 C25 1.752(9) . ?
S7 C30 1.774(9) . ?
S7 C33 1.794(8) . ?
S8 C39 1.778(8) . ?
S8 C36 1.778(9) . ?
S9 C63 1.669(11) . ?
S9 C66 1.678(13) . ?
S11 C92 1.613(13) . ?
S11 C89 1.747(10) . ?
C1 C2 1.377(11) . ?
C1 C40 1.452(11) . ?
C2 C3 1.405(12) . ?
C2 H2 0.9300 . ?
C3 C4 1.366(12) . ?
C3 H3 0.9300 . ?
C4 C5 1.462(13) . ?
C5 C6 1.334(13) . ?
C6 C7 1.431(16) . ?
C6 H6 0.9300 . ?
C7 C8 1.352(14) . ?
C7 H7 0.9300 . ?
C8 C9 1.428(14) . ?
C9 C10 1.380(13) . ?
C9 C50 1.506(11) . ?
C10 C11 1.434(13) . ?
C11 C12 1.345(12) . ?
C11 H11 0.9300 . ?
C12 C13 1.426(12) . ?
C12 H12 0.9300 . ?
C13 C14 1.354(12) . ?
C14 C15 1.501(13) . ?
C14 C59 1.515(13) . ?
C15 C16 1.344(13) . ?
C15 C63 1.453(13) . ?
C16 C17 1.453(12) . ?
C17 C18 1.312(13) . ?
C17 H17 0.9300 . ?
C18 C19 1.457(13) . ?
C18 H18 0.9300 . ?
C19 C20 1.350(14) . ?
C20 C21 1.446(13) . ?
C20 C67 1.512(10) . ?
C21 C22 1.372(15) . ?
C22 C23 1.421(14) . ?
C22 H22 0.9300 . ?
C23 C24 1.370(13) . ?
C23 H23 0.9300 . ?
C24 C25 1.442(14) . ?
C25 C26 1.373(13) . ?
C26 C27 1.374(13) . ?
C26 H26 0.9300 . ?
C27 C28 1.425(14) . ?
C27 H27 0.9300 . ?
C28 C29 1.462(12) . ?
C29 C30 1.346(12) . ?
C29 C76 1.467(12) . ?
C30 C31 1.446(12) . ?
C31 C32 1.351(12) . ?
C31 H31 0.9300 . ?
C32 C33 1.431(12) . ?
C32 H32 0.9300 . ?
C33 C34 1.373(12) . ?
C34 C85 1.423(12) . ?
C34 C35 1.497(11) . ?
C35 C36 1.377(12) . ?
C35 C89 1.434(12) . ?
C36 C37 1.449(12) . ?
C37 C38 1.352(12) . ?
C37 H37 0.9300 . ?
C38 C39 1.442(11) . ?
C38 H38 0.9300 . ?
C39 C40 1.358(11) . ?
C40 C41 1.474(11) . ?
C41 C42 1.402(13) . ?
C41 C46 1.424(14) . ?
C42 C43 1.416(16) . ?
C42 C47 1.470(15) . ?
C43 C44 1.42(2) . ?
C43 H43 0.9300 . ?
C44 C45 1.36(2) . ?
C44 C48 1.501(19) . ?
C45 C46 1.367(16) . ?
C45 H45 0.9300 . ?
C46 C49 1.490(15) . ?
C47 H47A 0.9600 . ?
C47 H47B 0.9600 . ?
C47 H47C 0.9600 . ?
C48 H48A 0.9600 . ?
C48 H48B 0.9600 . ?
C48 H48C 0.9600 . ?
C49 H49A 0.9600 . ?
C49 H49B 0.9600 . ?
C49 H49C 0.9600 . ?
C50 C51 1.3900 . ?
C50 C55 1.3900 . ?
C51 C52 1.3900 . ?
C51 C56 1.493(15) . ?
C52 C53 1.3900 . ?
C52 H52 0.9300 . ?
C53 C54 1.3900 . ?
C53 C57 1.547(16) . ?
C54 C55 1.3900 . ?
C54 H54 0.9300 . ?
C55 C58 1.441(15) . ?
C56 H56A 0.9600 . ?
C56 H56B 0.9600 . ?
C56 H56C 0.9600 . ?
C57 H57A 0.9600 . ?
C57 H57B 0.9600 . ?
C57 H57C 0.9600 . ?
C58 H58A 0.9600 . ?
C58 H58B 0.9600 . ?
C58 H58C 0.9600 . ?
C63 C64 1.499(17) . ?
C64 C65 1.422(18) . ?
C64 H64 0.9300 . ?
C65 C66 1.289(19) . ?
C65 H65 0.9300 . ?
C66 H66 0.9300 . ?
C67 C68 1.3900 . ?
C67 C72 1.3900 . ?
C68 C69 1.3900 . ?
C68 C73 1.523(16) . ?
C69 C70 1.3900 . ?
C69 H69 0.9300 . ?
C70 C71 1.3900 . ?
C70 C74 1.545(16) . ?
C71 C72 1.3900 . ?
C71 H71 0.9300 . ?
C72 C75 1.510(15) . ?
C73 H73A 0.9600 . ?
C73 H73B 0.9600 . ?
C73 H73C 0.9600 . ?
C74 H74A 0.9600 . ?
C74 H74B 0.9600 . ?
C74 H74C 0.9600 . ?
C75 H75A 0.9600 . ?
C75 H75B 0.9600 . ?
C75 H75C 0.9600 . ?
C76 C77 1.393(13) . ?
C76 C81 1.409(13) . ?
C77 C78 1.406(13) . ?
C77 C82 1.544(13) . ?
C78 C79 1.415(13) . ?
C78 H78 0.9300 . ?
C79 C80 1.355(14) . ?
C79 C83 1.529(13) . ?
C80 C81 1.394(14) . ?
C80 H80 0.9300 . ?
C81 C84 1.503(14) . ?
C82 H82A 0.9600 . ?
C82 H82B 0.9600 . ?
C82 H82C 0.9600 . ?
C83 H83A 0.9600 . ?
C83 H83B 0.9600 . ?
C83 H83C 0.9600 . ?
C84 H84A 0.9600 . ?
C84 H84B 0.9600 . ?
C84 H84C 0.9600 . ?
C85 C86 1.485(10) . ?
C85 S12 1.686(9) . ?
C86 C87 1.328(13) . ?
C86 H86 0.9300 . ?
C87 C88 1.350(14) . ?
C87 H87 0.9300 . ?
C88 S12 1.702(13) . ?
C88 H88 0.9300 . ?
C89 C90 1.499(12) . ?
C90 C91 1.498(15) . ?
C90 H90 0.9300 . ?
C91 C92 1.365(16) . ?
C91 H91 0.9300 . ?
C92 H92 0.9300 . ?
C59 C60 1.399(14) . ?
C59 C60' 1.425(14) . ?
C59 S10 1.650(13) . ?
C59 S10' 1.697(12) . ?
C62 C61 1.329(14) . ?
C62 C60 1.356(15) . ?
C62 S10' 1.660(13) . ?
C62 H62 0.9300 . ?
C61 C60' 1.337(14) . ?
C61 S10 1.671(14) . ?
C61 H61 0.9300 . ?
C60 H60 0.9300 . ?
C60' H60' 0.9300 . ?
